data_4074120
loop_
_publ_author_name
'Schaub, Thomas'
'Backes, Marc'
'Radius, Udo'

_publ_section_title
;
 Nickel(0) Complexes of N-Alkyl-Substituted N-Heterocyclic Carbenes and
 Their Use in the Catalytic Carbon&#x2212;Carbon Bond Activation of
 Biphenylene
;
_journal_issue 17
_journal_name_full Organometallics
_journal_page_first 4196
_journal_paper_doi 10.1021/om0604223
_journal_volume 25
_journal_year 2006
_chemical_formula_sum 'C23 H26 Cl2 N4 Ni'
_chemical_formula_weight 488.09
_chemical_name_systematic
; 

 Bis-{1,3-di(methyl)-imidazol-2-ylidene}(biphenylendiyl)nickel(0)
;
_space_group_IT_number 14
_symmetry_cell_setting monoclinic
_symmetry_space_group_name_Hall '-P 2ybc'
_symmetry_space_group_name_H-M 'P 1 21/c 1'
_atom_sites_solution_hydrogens geom
_atom_sites_solution_primary direct
_atom_sites_solution_secondary difmap
_audit_creation_method SHELXL-97
_cell_angle_alpha 90.00
_cell_angle_beta 91.30(3)
_cell_angle_gamma 90.00
_cell_formula_units_Z 4
_cell_length_a 11.706(2)
_cell_length_b 9.935(2)
_cell_length_c 19.644(4)
_cell_measurement_reflns_used 619
_cell_measurement_temperature 203(2)
_cell_measurement_theta_max 25.5
_cell_measurement_theta_min 2.23
_cell_volume 2284.0(8)
_computing_cell_refinement 'STOE X-AREA'
_computing_data_collection 'STOE X-AREA'
_computing_data_reduction 'STOE X-RED'
_computing_molecular_graphics 'SHELXL-97 (Sheldrick, 1997)'
_computing_publication_material 'SHELXL-97 (Sheldrick, 1997)'
_computing_structure_refinement 'SHELXL-97 (Sheldrick, 1997)'
_computing_structure_solution 'SHELXS-97 (Sheldrick, 1990)'
_diffrn_ambient_temperature 203(2)
_diffrn_measured_fraction_theta_full 0.909
_diffrn_measured_fraction_theta_max 0.909
_diffrn_measurement_device_type 'STOE STADI4-CCD'
_diffrn_measurement_method rotation
_diffrn_radiation_monochromator graphite
_diffrn_radiation_source 'fine-focus sealed tube'
_diffrn_radiation_type MoK\a
_diffrn_radiation_wavelength 0.71073
_diffrn_reflns_av_R_equivalents 0.0710
_diffrn_reflns_av_sigmaI/netI 0.1157
_diffrn_reflns_limit_h_max 11
_diffrn_reflns_limit_h_min -14
_diffrn_reflns_limit_k_max 12
_diffrn_reflns_limit_k_min -8
_diffrn_reflns_limit_l_max 24
_diffrn_reflns_limit_l_min -24
_diffrn_reflns_number 10312
_diffrn_reflns_theta_full 25.97
_diffrn_reflns_theta_max 25.97
_diffrn_reflns_theta_min 2.07
_exptl_absorpt_coefficient_mu 1.101
_exptl_absorpt_correction_type none
_exptl_crystal_colour yellow
_exptl_crystal_density_diffrn 1.419
_exptl_crystal_density_method 'not measured'
_exptl_crystal_description rod
_exptl_crystal_F_000 1016
_exptl_crystal_size_max 0.50
_exptl_crystal_size_mid 0.25
_exptl_crystal_size_min 0.25
_refine_diff_density_max 0.813
_refine_diff_density_min -0.590
_refine_diff_density_rms 0.071
_refine_ls_extinction_method none
_refine_ls_goodness_of_fit_ref 0.811
_refine_ls_hydrogen_treatment mixed
_refine_ls_matrix_type full
_refine_ls_number_parameters 271
_refine_ls_number_reflns 4314
_refine_ls_number_restraints 0
_refine_ls_restrained_S_all 0.811
_refine_ls_R_factor_all 0.1004
_refine_ls_R_factor_gt 0.0449
_refine_ls_shift/su_max 0.001
_refine_ls_shift/su_mean 0.000
_refine_ls_structure_factor_coef Fsqd
_refine_ls_weighting_details 'w=1/[\s^2^(Fo^2^)+(0.0434P)^2^+0.0000P] where P=(Fo^2^+2Fc^2^)/3'
_refine_ls_weighting_scheme calc
_refine_ls_wR_factor_gt 0.0873
_refine_ls_wR_factor_ref 0.0986
_reflns_number_gt 2296
_reflns_number_total 4314
_reflns_threshold_expression >2sigma(I)
_cod_data_source_file om0604223si20060516_100545.cif
_cod_data_source_block compound3
_cod_depositor_comments
;
The following automatic conversions were performed:

'_refine_ls_weighting_scheme' value 'calc
w=1/[\s^2^(Fo^2^)+(0.0434P)^2^+0.0000P] where P=(Fo^2^+2Fc^2^)/3' was
changed to 'calc'. New tag '_refine_ls_weighting_details' was
created. The value of the new tag was set to
'w=1/[\s^2^(Fo^2^)+(0.0434P)^2^+0.0000P] where P=(Fo^2^+2Fc^2^)/3'.

Automatic conversion script
Id: cif_fix_values 3143 2015-03-26 13:38:13Z robertas 
;
_cod_original_sg_symbol_H-M P2(1)/c
_cod_database_code 4074120

loop_
_symmetry_equiv_pos_as_xyz
'x, y, z'
'-x, y+1/2, -z+1/2'
'-x, -y, -z'
'x, -y-1/2, z-1/2'

loop_
_atom_site_label
_atom_site_type_symbol
_atom_site_fract_x
_atom_site_fract_y
_atom_site_fract_z
_atom_site_U_iso_or_equiv
_atom_site_adp_type
_atom_site_occupancy
_atom_site_calc_flag
_atom_site_refinement_flags
Ni1 Ni 0.67285(5) 0.28687(5) 0.84303(2) 0.02804(15) Uani 1 d .
N1 N 0.7113(3) 0.5728(4) 0.82029(13) 0.0306(8) Uani 1 d .
N2 N 0.5333(3) 0.5324(3) 0.80743(12) 0.0278(8) Uani 1 d .
N3 N 0.6079(3) 0.3554(4) 0.98270(13) 0.0346(9) Uani 1 d .
N4 N 0.4988(3) 0.2042(4) 0.93918(13) 0.0347(8) Uani 1 d .
C1 C 0.6341(3) 0.4691(4) 0.82170(15) 0.0279(9) Uani 1 d .
C2 C 0.6585(4) 0.6945(4) 0.80582(16) 0.0335(10) Uani 1 d .
H2A H 0.6945 0.7788 0.8027 0.040 Uiso 1 calc R
C3 C 0.5473(4) 0.6703(4) 0.79721(15) 0.0303(10) Uani 1 d .
H3A H 0.4898 0.7333 0.7864 0.036 Uiso 1 calc R
C4 C 0.4231(4) 0.4653(4) 0.80209(18) 0.0361(10) Uani 1 d .
H4A H 0.4329 0.3700 0.8111 0.054 Uiso 1 calc R
H4B H 0.3910 0.4775 0.7565 0.054 Uiso 1 calc R
H4C H 0.3718 0.5036 0.8350 0.054 Uiso 1 calc R
C5 C 0.8349(4) 0.5584(5) 0.8314(2) 0.0420(11) Uani 1 d .
H5A H 0.8530 0.4649 0.8407 0.063 Uiso 1 calc R
H5B H 0.8593 0.6134 0.8698 0.063 Uiso 1 calc R
H5C H 0.8741 0.5874 0.7910 0.063 Uiso 1 calc R
C6 C 0.5873(3) 0.2854(4) 0.92397(16) 0.0299(9) Uani 1 d .
C7 C 0.4646(4) 0.2206(5) 1.00555(17) 0.0455(12) Uani 1 d .
H7A H 0.4052 0.1748 1.0271 0.055 Uiso 1 calc R
C8 C 0.5333(4) 0.3146(5) 1.03298(18) 0.0444(13) Uani 1 d .
H8A H 0.5314 0.3472 1.0779 0.053 Uiso 1 calc R
C9 C 0.7023(4) 0.4483(5) 0.99212(18) 0.0470(13) Uani 1 d .
H9A H 0.7408 0.4599 0.9493 0.070 Uiso 1 calc R
H9B H 0.7557 0.4126 1.0260 0.070 Uiso 1 calc R
H9C H 0.6736 0.5345 1.0073 0.070 Uiso 1 calc R
C10 C 0.4497(4) 0.1032(5) 0.89262(19) 0.0443(12) Uani 1 d .
H10A H 0.4862 0.1096 0.8489 0.066 Uiso 1 calc R
H10B H 0.3684 0.1192 0.8867 0.066 Uiso 1 calc R
H10C H 0.4621 0.0140 0.9115 0.066 Uiso 1 calc R
C11 C 0.7451(4) 0.1187(4) 0.86872(17) 0.0332(10) Uani 1 d .
C12 C 0.7481(4) 0.0537(5) 0.93226(18) 0.0403(11) Uani 1 d .
H12A H 0.6998 0.0850 0.9664 0.048 Uiso 1 calc R
C13 C 0.8195(4) -0.0547(5) 0.9467(2) 0.0471(12) Uani 1 d .
H13A H 0.8198 -0.0937 0.9903 0.056 Uiso 1 calc R
C14 C 0.8896(4) -0.1056(5) 0.8980(2) 0.0463(12) Uani 1 d .
H14A H 0.9377 -0.1790 0.9080 0.056 Uiso 1 calc R
C15 C 0.8887(4) -0.0475(5) 0.8336(2) 0.0404(11) Uani 1 d .
H15A H 0.9359 -0.0824 0.7997 0.048 Uiso 1 calc R
C16 C 0.8182(4) 0.0622(4) 0.81918(17) 0.0331(10) Uani 1 d .
C17 C 0.8152(4) 0.1406(4) 0.75509(17) 0.0324(10) Uani 1 d .
C18 C 0.8698(4) 0.1010(5) 0.69580(18) 0.0354(11) Uani 1 d .
H18A H 0.9127 0.0210 0.6951 0.043 Uiso 1 calc R
C19 C 0.8602(4) 0.1807(5) 0.63792(18) 0.0437(13) Uani 1 d .
H19A H 0.8965 0.1547 0.5978 0.052 Uiso 1 calc R
C20 C 0.7977(4) 0.2975(6) 0.63926(17) 0.0467(12) Uani 1 d .
H20A H 0.7912 0.3511 0.5999 0.056 Uiso 1 calc R
C21 C 0.7437(4) 0.3372(5) 0.69849(17) 0.0385(11) Uani 1 d .
H21A H 0.7018 0.4179 0.6985 0.046 Uiso 1 calc R
C22 C 0.7506(4) 0.2596(4) 0.75797(16) 0.0327(11) Uani 1 d .
C23 C 0.9785(4) -0.2301(6) 1.1025(2) 0.0592(14) Uani 1 d .
H23A H 0.9949 -0.1450 1.0794 0.071 Uiso 1 calc R
H23B H 1.0433 -0.2512 1.1330 0.071 Uiso 1 calc R
Cl1 Cl 0.96093(11) -0.36008(12) 1.04123(5) 0.0472(3) Uani 1 d .
Cl2 Cl 0.85079(17) -0.21281(19) 1.15109(7) 0.0924(6) Uani 1 d .

loop_
_atom_site_aniso_label
_atom_site_aniso_U_11
_atom_site_aniso_U_22
_atom_site_aniso_U_33
_atom_site_aniso_U_23
_atom_site_aniso_U_13
_atom_site_aniso_U_12
Ni1 0.0307(3) 0.0297(3) 0.0236(2) 0.0012(2) -0.00111(17) 0.0031(3)
N1 0.027(2) 0.034(2) 0.0306(15) 0.0042(14) -0.0020(13) 0.0030(18)
N2 0.031(2) 0.029(2) 0.0233(14) -0.0024(13) -0.0017(12) 0.0005(17)
N3 0.039(2) 0.039(2) 0.0255(15) 0.0005(14) -0.0003(14) 0.0003(19)
N4 0.037(2) 0.036(2) 0.0313(15) 0.0048(15) -0.0002(13) 0.003(2)
C1 0.024(2) 0.039(3) 0.0204(16) 0.0005(15) -0.0028(14) 0.000(2)
C2 0.038(3) 0.029(3) 0.0328(18) 0.0074(17) -0.0043(16) 0.000(2)
C3 0.036(3) 0.026(2) 0.0284(17) 0.0042(14) -0.0023(16) 0.007(2)
C4 0.035(3) 0.035(3) 0.038(2) -0.0065(17) -0.0076(17) 0.002(2)
C5 0.035(3) 0.037(3) 0.054(2) 0.008(2) -0.0075(19) 0.002(2)
C6 0.030(2) 0.028(2) 0.0314(17) 0.0036(17) -0.0034(15) 0.002(2)
C7 0.047(3) 0.057(3) 0.0332(19) 0.013(2) 0.0158(18) 0.007(3)
C8 0.048(3) 0.057(4) 0.0289(18) -0.0032(19) 0.0096(18) -0.003(3)
C9 0.060(4) 0.051(3) 0.0289(19) -0.0076(19) -0.0074(19) -0.006(3)
C10 0.049(3) 0.039(3) 0.045(2) 0.0036(19) -0.010(2) -0.009(2)
C11 0.029(3) 0.038(3) 0.0331(18) -0.0043(17) -0.0029(16) -0.002(2)
C12 0.043(3) 0.037(3) 0.041(2) 0.0045(19) -0.0012(18) 0.005(2)
C13 0.047(3) 0.045(3) 0.050(2) 0.014(2) -0.004(2) 0.011(3)
C14 0.040(3) 0.033(3) 0.065(3) 0.001(2) -0.008(2) 0.005(2)
C15 0.032(3) 0.036(3) 0.053(2) -0.013(2) -0.0053(19) 0.008(2)
C16 0.030(3) 0.030(2) 0.039(2) -0.0049(17) -0.0055(17) 0.001(2)
C17 0.026(3) 0.036(3) 0.0342(19) -0.0086(17) -0.0026(16) -0.007(2)
C18 0.021(3) 0.040(3) 0.045(2) -0.0155(18) 0.0011(17) -0.004(2)
C19 0.034(3) 0.066(4) 0.0319(19) -0.014(2) 0.0080(17) -0.005(3)
C20 0.044(3) 0.070(4) 0.0259(18) 0.000(2) 0.0024(16) -0.007(3)
C21 0.037(3) 0.045(3) 0.0333(19) 0.0021(17) 0.0000(17) -0.003(2)
C22 0.032(3) 0.037(3) 0.0291(17) -0.0022(16) -0.0078(16) -0.001(2)
C23 0.047(3) 0.050(3) 0.079(3) -0.018(3) -0.023(2) 0.000(3)
Cl1 0.0590(9) 0.0403(7) 0.0421(5) -0.0051(5) -0.0065(5) -0.0014(6)
Cl2 0.1253(16) 0.0798(11) 0.0730(8) -0.0103(8) 0.0221(8) 0.0335(12)

loop_
_atom_type_symbol
_atom_type_description
_atom_type_scat_dispersion_real
_atom_type_scat_dispersion_imag
_atom_type_scat_source
C C 0.0033 0.0016 'International Tables Vol C Tables 4.2.6.8 and 6.1.1.4'
H H 0.0000 0.0000 'International Tables Vol C Tables 4.2.6.8 and 6.1.1.4'
N N 0.0061 0.0033 'International Tables Vol C Tables 4.2.6.8 and 6.1.1.4'
Ni Ni 0.3393 1.1124 'International Tables Vol C Tables 4.2.6.8 and 6.1.1.4'
Cl Cl 0.1484 0.1585 'International Tables Vol C Tables 4.2.6.8 and 6.1.1.4'

loop_
_geom_angle_atom_site_label_1
_geom_angle_atom_site_label_2
_geom_angle_atom_site_label_3
_geom_angle
C6 Ni1 C1 93.66(17)
C6 Ni1 C11 90.62(17)
C1 Ni1 C11 167.39(18)
C6 Ni1 C22 170.81(18)
C1 Ni1 C22 93.28(16)
C11 Ni1 C22 83.86(16)
C1 N1 C2 111.6(3)
C1 N1 C5 124.9(4)
C2 N1 C5 123.4(4)
C1 N2 C3 112.3(4)
C1 N2 C4 124.5(3)
C3 N2 C4 123.2(3)
C6 N3 C8 110.4(4)
C6 N3 C9 123.6(3)
C8 N3 C9 125.7(3)
C6 N4 C7 112.2(3)
C6 N4 C10 124.2(3)
C7 N4 C10 123.4(4)
N2 C1 N1 102.5(3)
N2 C1 Ni1 133.1(3)
N1 C1 Ni1 124.3(3)
C3 C2 N1 107.4(4)
C2 C3 N2 106.1(4)
N4 C6 N3 103.8(3)
N4 C6 Ni1 127.7(3)
N3 C6 Ni1 128.1(3)
C8 C7 N4 106.1(4)
C7 C8 N3 107.3(3)
C12 C11 C16 115.0(4)
C12 C11 Ni1 129.1(3)
C16 C11 Ni1 115.3(3)
C13 C12 C11 122.7(4)
C14 C13 C12 120.7(4)
C13 C14 C15 119.3(4)
C14 C15 C16 120.1(4)
C15 C16 C11 122.1(4)
C15 C16 C17 126.0(4)
C11 C16 C17 111.7(4)
C18 C17 C22 121.8(4)
C18 C17 C16 123.9(4)
C22 C17 C16 114.3(3)
C19 C18 C17 119.4(4)
C20 C19 C18 120.0(4)
C19 C20 C21 120.5(4)
C20 C21 C22 121.5(4)
C21 C22 C17 116.8(4)
C21 C22 Ni1 128.5(3)
C17 C22 Ni1 114.6(3)
Cl1 C23 Cl2 110.1(3)

loop_
_geom_bond_atom_site_label_1
_geom_bond_atom_site_label_2
_geom_bond_distance
Ni1 C6 1.898(4)
Ni1 C1 1.911(4)
Ni1 C11 1.935(4)
Ni1 C22 1.940(4)
N1 C1 1.372(5)
N1 C2 1.385(5)
N1 C5 1.465(5)
N2 C1 1.360(5)
N2 C3 1.395(5)
N2 C4 1.454(5)
N3 C6 1.364(5)
N3 C8 1.394(5)
N3 C9 1.448(6)
N4 C6 1.351(5)
N4 C7 1.382(4)
N4 C10 1.466(5)
C2 C3 1.330(6)
C7 C8 1.338(7)
C11 C12 1.405(5)
C11 C16 1.425(6)
C12 C13 1.389(6)
C13 C14 1.370(6)
C14 C15 1.390(6)
C15 C16 1.393(6)
C16 C17 1.481(5)
C17 C18 1.398(5)
C17 C22 1.405(6)
C18 C19 1.388(6)
C19 C20 1.373(7)
C20 C21 1.393(5)
C21 C22 1.401(5)
C23 Cl1 1.774(5)
C23 Cl2 1.800(6)
